data_9004979
loop_
_publ_author_name
'Bindi, L.'
'Spry, P. G.'
'Pratesi, G.'

_publ_section_title
;Lenaite from the Gies gold-silver telluride deposit, Judith Mountains,
 Montana, USA: occurrence, composition, and crystal structure Locality: Gies
 gold-silver telluride deposit, Judith Mountains, Montana, USA
;
_journal_name_full 'The Canadian Mineralogist'
_journal_page_first 207
_journal_page_last 212
_journal_paper_doi 10.2113/gscanmin.44.1.207
_journal_volume 44
_journal_year 2006
_chemical_compound_source 'Gies gold-silver telluride deposit, Judith Mountains, Montana, USA'
_chemical_formula_sum 'Ag Fe S2'
_chemical_name_mineral Lenaite
_space_group_IT_number 122
_symmetry_space_group_name_Hall 'I -4 2bw'
_symmetry_space_group_name_H-M 'I -4 2 d'
_cell_angle_alpha 90
_cell_angle_beta 90
_cell_angle_gamma 90
_cell_length_a 5.4371
_cell_length_b 5.4371
_cell_length_c 10.8479
_cell_formula_units_Z 4
_cell_volume 320.686
_database_code_amcsd 0006082
_exptl_crystal_density_diffrn 4.719
_cod_database_code 9004979

loop_
_space_group_symop_operation_xyz
x,y,z
1/2+x,1/2+y,1/2+z
1/2-y,-x,3/4+z
-y,1/2-x,1/4+z
y,-x,-z
1/2+y,1/2-x,1/2-z
-x,1/2+y,1/4-z
1/2-x,+y,3/4-z
-x,-y,z
1/2-x,1/2-y,1/2+z
1/2+y,x,3/4+z
+y,1/2+x,1/4+z
-y,x,-z
1/2-y,1/2+x,1/2-z
x,1/2-y,1/4-z
1/2+x,-y,3/4-z

loop_
_atom_site_aniso_label
_atom_site_aniso_U_11
_atom_site_aniso_U_22
_atom_site_aniso_U_33
_atom_site_aniso_U_12
_atom_site_aniso_U_13
_atom_site_aniso_U_23
Ag 0.01620 0.01620 0.01586 0.00000 0.00000 0.00000
Fe 0.01520 0.01520 0.01480 0.00000 0.00000 0.00000
S 0.01890 0.01750 0.01760 0.00000 0.00000 -0.00030

loop_
_atom_site_label
_atom_site_fract_x
_atom_site_fract_y
_atom_site_fract_z
_atom_site_U_iso_or_equiv
Ag 0.00000 0.00000 0.00000 0.01609
Fe 0.00000 0.00000 0.50000 0.01505
S 0.28570 0.25000 0.12500 0.01800

loop_
_cod_related_entry_id
_cod_related_entry_database
_cod_related_entry_code
1 AMCSD 0006082
